data_4038351
loop_
_publ_author_name
'Ruggeri, Michele'
'Dombrowski, Amanda W.'
'Djuric, Stevan W.'
'Baxendale, Ian R.'

_publ_section_title
;
 A rearrangement of 3-hydroxyazetidines into 2-oxazolines.
;
_journal_name_full 'The Journal of organic chemistry'
_journal_paper_doi 10.1021/acs.joc.0c00656
_journal_year 2020
_chemical_formula_moiety 'C37 H40 N4 O6 S2, 0.316(C H4 O)'
_chemical_formula_sum 'C37.32 H41.26 N4 O6.32 S2'
_chemical_formula_weight 710.98
_space_group_crystal_system monoclinic
_space_group_IT_number 14
_space_group_name_Hall '-P 2ybc'
_space_group_name_H-M_alt 'P 1 21/c 1'
_atom_sites_solution_hydrogens mixed
_atom_sites_solution_primary dual
_atom_sites_solution_secondary difmap
_audit_creation_date 2020-02-09
_audit_creation_method
;
Olex2 1.3-alpha
(compiled 2020.02.04 svn.rd84adfe8 for OlexSys, GUI svn.r6020)
;
_cell_angle_alpha 90
_cell_angle_beta 96.410(3)
_cell_angle_gamma 90
_cell_formula_units_Z 8
_cell_length_a 11.8945(9)
_cell_length_b 21.4091(15)
_cell_length_c 28.158(2)
_cell_measurement_reflns_used 9324
_cell_measurement_temperature 120
_cell_measurement_theta_max 29.57
_cell_measurement_theta_min 2.38
_cell_volume 7125.6(9)
_computing_cell_refinement 'SAINT V8.40A (Bruker, 2019)'
_computing_data_collection 'APEX3 v.2019.1-0 (Bruker, 2019)'
_computing_data_reduction 'SAINT V8.40A (Bruker, 2019)'
_computing_molecular_graphics 'Olex2 1.3-alpha (Dolomanov et al., 2009)'
_computing_publication_material 'Olex2 1.3-alpha (Dolomanov et al., 2009)'
_computing_structure_refinement 'SHELXL 2018/3 (Sheldrick, 2015)'
_computing_structure_solution 'SHELXT 2018/2 (Sheldrick, 2015a)'
_diffrn_ambient_temperature 120
_diffrn_detector 'Bruker PHOTON 100 CMOS'
_diffrn_detector_area_resol_mean 10.4
_diffrn_detector_type 'CMOS sensor'
_diffrn_measured_fraction_theta_full 0.999
_diffrn_measured_fraction_theta_max 0.999
_diffrn_measurement_device '3-circle area detector diffractometer'
_diffrn_measurement_device_type 'Bruker D8 Venture'
_diffrn_measurement_method '\f and \w scans'
_diffrn_radiation_monochromator 'focusing mirrors'
_diffrn_radiation_probe x-ray
_diffrn_radiation_type MoK\a
_diffrn_radiation_wavelength 0.71073
_diffrn_reflns_av_R_equivalents 0.0453
_diffrn_reflns_av_unetI/netI 0.0323
_diffrn_reflns_Laue_measured_fraction_full 0.999
_diffrn_reflns_Laue_measured_fraction_max 0.999
_diffrn_reflns_limit_h_max 16
_diffrn_reflns_limit_h_min -16
_diffrn_reflns_limit_k_max 29
_diffrn_reflns_limit_k_min -29
_diffrn_reflns_limit_l_max 38
_diffrn_reflns_limit_l_min -38
_diffrn_reflns_number 139564
_diffrn_reflns_point_group_measured_fraction_full 0.999
_diffrn_reflns_point_group_measured_fraction_max 0.999
_diffrn_reflns_theta_full 25.242
_diffrn_reflns_theta_max 29.000
_diffrn_reflns_theta_min 1.944
_diffrn_source 'microfocus sealed X-ray tube'
_diffrn_source_current 1.0
_diffrn_source_power 0.05
_diffrn_source_type 'Incoatec I\mS microsource'
_diffrn_source_voltage 50.0
_diffrn_standards_number 0
_exptl_absorpt_coefficient_mu 0.202
_exptl_absorpt_correction_T_max 1.0000
_exptl_absorpt_correction_T_min 0.9593
_exptl_absorpt_correction_type multi-scan
_exptl_absorpt_process_details
;
SADABS-2016/2 (Bruker, 2016) was used for absorption correction.
wR2(int) was 0.1338 before and 0.0432 after correction.
The Ratio of minimum to maximum transmission is 0.9593.
The \l/2 correction factor is Not present.
;
_exptl_crystal_colour colourless
_exptl_crystal_colour_primary colourless
_exptl_crystal_density_diffrn 1.325
_exptl_crystal_description tablet
_exptl_crystal_F_000 3006
_exptl_crystal_size_max 0.475
_exptl_crystal_size_mid 0.246
_exptl_crystal_size_min 0.138
_refine_diff_density_max 0.522
_refine_diff_density_min -0.351
_refine_diff_density_rms 0.062
_refine_ls_extinction_coef 0.00100(16)
_refine_ls_extinction_expression Fc^*^=kFc[1+0.001xFc^2^\l^3^/sin(2\q)]^-1/4^
_refine_ls_extinction_method 'SHELXL-2018/3 (Sheldrick, 2015a)'
_refine_ls_goodness_of_fit_ref 1.102
_refine_ls_hydrogen_treatment mixed
_refine_ls_matrix_type full
_refine_ls_number_parameters 962
_refine_ls_number_reflns 19071
_refine_ls_number_restraints 162
_refine_ls_restrained_S_all 1.099
_refine_ls_R_factor_all 0.0717
_refine_ls_R_factor_gt 0.0522
_refine_ls_shift/su_max 0.001
_refine_ls_shift/su_mean 0.000
_refine_ls_structure_factor_coef Fsqd
_refine_ls_weighting_details 'w=1/[\s^2^(Fo^2^)+(0.0455P)^2^+6.0690P] where P=(Fo^2^+2Fc^2^)/3'
_refine_ls_weighting_scheme calc
_refine_ls_wR_factor_gt 0.1222
_refine_ls_wR_factor_ref 0.1309
_reflns_Friedel_coverage 0.000
_reflns_number_gt 15076
_reflns_number_total 19071
_reflns_threshold_expression 'I > 2\s(I)'
_cod_data_source_file 20srv039.cif
_cod_data_source_block 20srv039
_cod_depositor_comments
;
The following automatic conversions were performed:

data item '_diffrn_radiation_probe' value 'X-ray' was changed to
'x-ray' in accordance with the
/home/data/users/saulius/crontab/automatic-downloads/rss-feeds/ACS/lib/dictionaries/cif_core.dic
dictionary named 'cif_core.dic' version 2.4.2 last updated on
2011-04-26.

Automatic conversion script
Id: cif_fix_values 7556 2019-12-06 15:28:31Z antanas 
;
_cod_original_cell_volume 7125.5(9)
_cod_database_code 4038351
_olex2_refinement_description
;
1. Twinned data refinement
 Scales: 0.9863(3)
 0.0137(3)
2. Fixed Uiso
 At 1.2 times of:
  All C(H) groups, All C(H,H) groups, All C(H,H,H,H) groups
 At 1.3 times of:
  All N(H) groups
 At 1.5 times of:
  All C(H,H,H) groups, All O(H) groups
3. Restrained distances
 N1B-C8 \\sim N1A-C8
 with sigma of 0.02
 S1B-O1B \\sim S1A-O1A
 with sigma of 0.02
 S1B-N1B \\sim S1A-N1A
 with sigma of 0.02
 S1A-O2A \\sim S1B-O2B
 with sigma of 0.02
 S1B-C1B \\sim S1A-C1A
 with sigma of 0.02
 S2A-N2 \\sim S2B-N2
 with sigma of 0.02
 S2A-O4A \\sim S2B-O4B \\sim S2A-O3A \\sim S2B-O3B
 with sigma of 0.02
4. Uiso/Uaniso restraints and constraints
Uanis(N1A) = Uanis(N1B)
Uanis(C1B) = Uanis(C1A)
Uanis(C7A) = Uanis(C7B)
Uanis(C4A) = Uanis(C4B)
Uanis(C3A) = Uanis(C3B)
Uanis(C6A) = Uanis(C6B)
Uanis(C5A) = Uanis(C5B)
Uanis(C2A) = Uanis(C2B)
Uanis(S2B) = Uanis(S2A)
Uanis(O4B) = Uanis(O4A)
Uanis(O3B) = Uanis(O3A)
Uanis(O2B) = Uanis(O2A)
5. Rigid body (RIGU) restrains
 N1A, S1A, O1A, O2A, C1A, C2A, C3A, C4A, C5A, C6A, C7A
 with sigma for 1-2 distances of 0.004 and sigma for 1-3 distances of 0.004
 N1B, S1B, O1B, O2B, C1B, C6B, C5B, C4B, C3B, C2B, C7B
 with sigma for 1-2 distances of 0.004 and sigma for 1-3 distances of 0.004
6. Others
 Sof(H8A)=Sof(H8B)=Sof(S1B)=Sof(S2B)=Sof(O1B)=Sof(O2B)=Sof(O3B)=Sof(O4B)=
 Sof(N1B)=Sof(H1B)=Sof(C1B)=Sof(C6B)=Sof(H6B)=Sof(C5B)=Sof(H5B)=Sof(C4B)=
 Sof(C3B)=Sof(H3B)=Sof(C2B)=Sof(H2B)=Sof(C7B)=Sof(H7BA)=Sof(H7BB)=Sof(H7BC)=1-
 FVAR(1)
 Sof(H8AA)=Sof(H8AB)=Sof(S1A)=Sof(S2A)=Sof(O1A)=Sof(O2A)=Sof(O3A)=Sof(O4A)=
 Sof(N1A)=Sof(H1A)=Sof(C1A)=Sof(C2A)=Sof(H2A)=Sof(C3A)=Sof(H3A)=Sof(C4A)=
 Sof(C5A)=Sof(H5A)=Sof(C6A)=Sof(H6A)=Sof(C7A)=Sof(H7AA)=Sof(H7AB)=Sof(H7AC)=
 Sof(O1S)=Sof(H1S)=Sof(C1S)=Sof(H1SA)=Sof(H1SB)=Sof(H1SC)=FVAR(1)
7.a Riding coordinates:
 N1A(H1A), C7A(H7AA,H7AB,H7AC), N1B(H1B), C7B(H7BA,H7BB,H7BC), O1S(H1S)
7.b Secondary CH2 refined with riding coordinates:
 C8'(H8'A,H8'B), C10'(H10A,H10B), C18'(H18A,H18B), C19'(H19A,H19B), C20'(H20A,
 H20B), C23'(H23A,H23B), C24'(H24A,H24B), C8(H8AA,H8AB), C8(H8A,H8B), C10(H10C,
 H10D), C18(H18C,H18D), C19(H19C,H19D), C20(H20C,H20D), C23(H23C,H23D),
 C24(H24C,H24D)
7.c Aromatic/amide H refined with riding coordinates:
 C2'(H2'A), C3'(H3'), C5'(H5'), C6'(H6'), C12'(H12'), C13'(H13'), C14'(H14'),
 C15'(H15'), C16'(H16'), C26'(H26'), C27'(H27'), C28'(H28'), C29'(H29'),
 C30'(H30'), C32'(H32'), C33'(H33'), C35'(H35'), C36'(H36'), C12(H12), C13(H13),
  C14(H14), C15(H15), C16(H16), C26(H26), C27(H27), C28(H28), C29(H29),
 C30(H30), C32(H32), C33(H33), C35(H35), C36(H36), C2A(H2A), C3A(H3A), C5A(H5A),
  C6A(H6A), C6B(H6B), C5B(H5B), C3B(H3B), C2B(H2B)
7.d Fitted hexagon refined as free rotating group:
 C1B(C6B,C5B,C4B,C3B,C2B)
7.e Idealised Me refined as rotating group:
 C7'(H7'A,H7'B,H7'C), C37'(H37A,H37B,H37C), C37(H37D,H37E,H37F), C1S(H1SA,H1SB,
 H1SC)
;
_oslims_operator_name 'Dr A Batsanov'
_oslims_operator_uuid 642c0cab-15e1-4db6-aabf-d1e3f44b6814
_oslims_submitter_name 'Mr Michele Ruggeri'
_oslims_submitter_uuid 1a56f251-525c-414f-9d37-3e740585b168
_shelx_estimated_absorpt_t_min 0.910
_shelx_estimated_absorpt_t_max 0.973
_shelx_shelxl_version_number 2018/3
_shelx_space_group_comment
;
The symmetry employed for this shelxl refinement is uniquely defined
by the following loop, which should always be used as a source of
symmetry information in preference to the above space-group names.
They are only intended as comments.
;

loop_
_space_group_symop_operation_xyz
'x, y, z'
'-x, y+1/2, -z+1/2'
'-x, -y, -z'
'x, -y-1/2, z-1/2'

loop_
_atom_site_label
_atom_site_type_symbol
_atom_site_fract_x
_atom_site_fract_y
_atom_site_fract_z
_atom_site_U_iso_or_equiv
_atom_site_adp_type
_atom_site_occupancy
_atom_site_site_symmetry_order
_atom_site_calc_flag
_atom_site_refinement_flags_posn
_atom_site_refinement_flags_adp
_atom_site_refinement_flags_occupancy
_atom_site_disorder_assembly
_atom_site_disorder_group
S1' S 0.57690(4) 0.34921(2) -0.02311(2) 0.02668(11) Uani 1 1 d . . . . .
S2' S 0.78491(4) 0.44964(2) 0.14209(2) 0.01742(9) Uani 1 1 d . . . . .
O1' O 0.65332(13) 0.39569(8) -0.03711(5) 0.0368(4) Uani 1 1 d . . . . .
O2' O 0.57171(14) 0.28941(8) -0.04594(6) 0.0399(4) Uani 1 1 d . . . . .
O3' O 0.78242(11) 0.42475(6) 0.09451(5) 0.0226(3) Uani 1 1 d . . . . .
O4' O 0.87781(11) 0.48854(6) 0.16069(5) 0.0241(3) Uani 1 1 d . . . . .
O5' O 0.76642(12) 0.20760(7) 0.07182(5) 0.0280(3) Uani 1 1 d . . . . .
O6' O 0.99087(11) 0.29877(7) 0.23231(6) 0.0291(3) Uani 1 1 d . . . . .
N1' N 0.61161(14) 0.33921(8) 0.03365(6) 0.0245(3) Uani 1 1 d . . . . .
H1' H 0.652(2) 0.3661(14) 0.0455(10) 0.045(8) Uiso 1 1 d . . . . .
N2' N 0.77907(13) 0.38961(7) 0.17620(6) 0.0202(3) Uani 1 1 d . . . . .
H2' H 0.746(2) 0.3591(13) 0.1614(9) 0.035(7) Uiso 1 1 d . . . . .
N3' N 0.70254(13) 0.28250(7) 0.11824(6) 0.0215(3) Uani 1 1 d . . . . .
N4' N 0.80345(13) 0.28526(7) 0.23548(6) 0.0227(3) Uani 1 1 d . . . . .
C1' C 0.43731(17) 0.37835(10) -0.02866(7) 0.0263(4) Uani 1 1 d . . . . .
C2' C 0.3529(2) 0.34834(13) -0.05794(8) 0.0377(5) Uani 1 1 d . . . . .
H2'A H 0.369361 0.311632 -0.074817 0.045 Uiso 1 1 calc R U . . .
C3' C 0.2441(2) 0.37248(14) -0.06234(8) 0.0432(6) Uani 1 1 d . . . . .
H3' H 0.186203 0.352031 -0.082539 0.052 Uiso 1 1 calc R U . . .
C4' C 0.21831(19) 0.42525(12) -0.03815(8) 0.0374(5) Uani 1 1 d . . . . .
C5' C 0.3034(2) 0.45476(11) -0.00852(10) 0.0411(6) Uani 1 1 d . . . . .
H5' H 0.286508 0.491346 0.008408 0.049 Uiso 1 1 calc R U . . .
C6' C 0.41296(19) 0.43129(10) -0.00343(9) 0.0342(5) Uani 1 1 d . . . . .
H6' H 0.470648 0.451357 0.017155 0.041 Uiso 1 1 calc R U . . .
C7' C 0.0995(2) 0.45145(15) -0.04324(11) 0.0554(8) Uani 1 1 d . . . . .
H7'A H 0.058472 0.434947 -0.017657 0.083 Uiso 1 1 calc R U . . .
H7'B H 0.060211 0.439258 -0.074310 0.083 Uiso 1 1 calc R U . . .
H7'C H 0.102811 0.497106 -0.041063 0.083 Uiso 1 1 calc R U . . .
C8' C 0.53638(16) 0.30635(9) 0.06239(7) 0.0221(4) Uani 1 1 d . . . . .
H8'A H 0.473602 0.287450 0.041121 0.027 Uiso 1 1 calc R U . . .
H8'B H 0.503363 0.336503 0.083604 0.027 Uiso 1 1 calc R U . . .
C9' C 0.59901(15) 0.25484(8) 0.09291(7) 0.0202(4) Uani 1 1 d . . . . .
C10' C 0.64448(17) 0.20428(9) 0.06072(7) 0.0255(4) Uani 1 1 d . . . . .
H10A H 0.615907 0.162416 0.068256 0.031 Uiso 1 1 calc R U . . .
H10B H 0.621828 0.213402 0.026516 0.031 Uiso 1 1 calc R U . . .
C11' C 0.52032(15) 0.22949(8) 0.12725(7) 0.0206(4) Uani 1 1 d . . . . .
C12' C 0.41864(17) 0.20143(9) 0.10845(7) 0.0258(4) Uani 1 1 d . . . . .
H12' H 0.402697 0.196106 0.074883 0.031 Uiso 1 1 calc R U . . .
C13' C 0.34126(18) 0.18141(10) 0.13831(8) 0.0295(4) Uani 1 1 d . . . . .
H13' H 0.271507 0.163575 0.125173 0.035 Uiso 1 1 calc R U . . .
C14' C 0.36530(19) 0.18733(10) 0.18733(8) 0.0309(4) Uani 1 1 d . . . . .
H14' H 0.311957 0.173762 0.207849 0.037 Uiso 1 1 calc R U . . .
C15' C 0.46730(18) 0.21307(10) 0.20644(8) 0.0288(4) Uani 1 1 d . . . . .
H15' H 0.484548 0.216207 0.240123 0.035 Uiso 1 1 calc R U . . .
C16' C 0.54490(17) 0.23443(9) 0.17637(7) 0.0241(4) Uani 1 1 d . . . . .
H16' H 0.614508 0.252340 0.189606 0.029 Uiso 1 1 calc R U . . .
C17' C 0.78691(16) 0.25488(9) 0.10358(7) 0.0228(4) Uani 1 1 d . . . . .
C18' C 0.90901(16) 0.26834(10) 0.11825(8) 0.0270(4) Uani 1 1 d . . . . .
H18A H 0.915772 0.308591 0.135635 0.032 Uiso 1 1 calc R U . . .
H18B H 0.948614 0.272612 0.089308 0.032 Uiso 1 1 calc R U . . .
C19' C 0.96661(18) 0.21687(10) 0.15029(9) 0.0332(5) Uani 1 1 d . . . . .
H19A H 0.965982 0.177502 0.131818 0.040 Uiso 1 1 calc R U . . .
H19B H 1.046550 0.228603 0.159576 0.040 Uiso 1 1 calc R U . . .
C20' C 0.90924(19) 0.20569(10) 0.19537(8) 0.0326(5) Uani 1 1 d . . . . .
H20A H 0.834027 0.186635 0.186386 0.039 Uiso 1 1 calc R U . . .
H20B H 0.955020 0.175763 0.216216 0.039 Uiso 1 1 calc R U . . .
C21' C 0.89503(16) 0.26428(9) 0.22252(7) 0.0249(4) Uani 1 1 d . . . . .
C22' C 0.82847(14) 0.34692(9) 0.25759(7) 0.0198(4) Uani 1 1 d . . . . .
C23' C 0.95737(15) 0.35446(9) 0.25598(7) 0.0232(4) Uani 1 1 d . . . . .
H23A H 0.973916 0.392290 0.237771 0.028 Uiso 1 1 calc R U . . .
H23B H 0.997439 0.357561 0.288656 0.028 Uiso 1 1 calc R U . . .
C24' C 0.76145(15) 0.39677(9) 0.22657(6) 0.0212(4) Uani 1 1 d . . . . .
H24A H 0.679852 0.392684 0.230014 0.025 Uiso 1 1 calc R U . . .
H24B H 0.786267 0.438922 0.237749 0.025 Uiso 1 1 calc R U . . .
C25' C 0.79081(16) 0.35079(10) 0.30735(7) 0.0251(4) Uani 1 1 d . . . . .
C26' C 0.70919(17) 0.31017(11) 0.32137(8) 0.0323(5) Uani 1 1 d . . . . .
H26' H 0.679239 0.278204 0.300226 0.039 Uiso 1 1 calc R U . . .
C27' C 0.67136(19) 0.31608(14) 0.36598(9) 0.0426(6) Uani 1 1 d . . . . .
H27' H 0.616892 0.287674 0.375618 0.051 Uiso 1 1 calc R U . . .
C28' C 0.7131(2) 0.36345(15) 0.39643(9) 0.0485(7) Uani 1 1 d . . . . .
H28' H 0.686313 0.367964 0.426787 0.058 Uiso 1 1 calc R U . . .
C29' C 0.7937(2) 0.40423(14) 0.38275(8) 0.0444(6) Uani 1 1 d . . . . .
H29' H 0.822534 0.436665 0.403704 0.053 Uiso 1 1 calc R U . . .
C30' C 0.83239(18) 0.39762(11) 0.33843(7) 0.0323(5) Uani 1 1 d . . . . .
H30' H 0.888114 0.425551 0.329213 0.039 Uiso 1 1 calc R U . . .
C31' C 0.66117(15) 0.49385(8) 0.14542(6) 0.0179(3) Uani 1 1 d . . . . .
C32' C 0.66789(18) 0.55273(9) 0.16545(8) 0.0290(4) Uani 1 1 d . . . . .
H32' H 0.739332 0.569871 0.177130 0.035 Uiso 1 1 calc R U . . .
C33' C 0.56959(19) 0.58678(10) 0.16844(8) 0.0336(5) Uani 1 1 d . . . . .
H33' H 0.574465 0.627442 0.182028 0.040 Uiso 1 1 calc R U . . .
C34' C 0.46461(17) 0.56249(10) 0.15197(7) 0.0280(4) Uani 1 1 d . . . . .
C35' C 0.45982(17) 0.50361(11) 0.13143(8) 0.0330(5) Uani 1 1 d . . . . .
H35' H 0.388522 0.486552 0.119448 0.040 Uiso 1 1 calc R U . . .
C36' C 0.55692(17) 0.46932(10) 0.12807(8) 0.0286(4) Uani 1 1 d . . . . .
H36' H 0.552218 0.429001 0.113885 0.034 Uiso 1 1 calc R U . . .
C37' C 0.3583(2) 0.59910(13) 0.15618(9) 0.0420(6) Uani 1 1 d . . . . .
H37A H 0.316442 0.579894 0.180473 0.063 Uiso 1 1 calc R U . . .
H37B H 0.311081 0.599069 0.125333 0.063 Uiso 1 1 calc R U . . .
H37C H 0.377960 0.642179 0.165469 0.063 Uiso 1 1 calc R U . . .
O5 O 0.64683(12) 1.05171(7) 0.09523(5) 0.0306(3) Uani 1 1 d . . . . .
O6 O 0.49719(11) 0.94227(7) 0.24586(5) 0.0291(3) Uani 1 1 d . . . . .
N2 N 0.68535(14) 0.85779(8) 0.19167(6) 0.0214(3) Uani 1 1 d D . . . .
H2 H 0.708(2) 0.8890(12) 0.1754(9) 0.029(6) Uiso 1 1 d . . . . .
N3 N 0.73046(13) 0.96875(8) 0.13351(6) 0.0228(3) Uani 1 1 d . . . . .
N4 N 0.68485(13) 0.96171(7) 0.25278(5) 0.0200(3) Uani 1 1 d . . . . .
C8 C 0.86613(17) 0.95705(10) 0.07557(7) 0.0271(4) Uani 1 1 d D . . . .
H8AA H 0.934900 0.974997 0.064101 0.032 Uiso 0.633(3) 1 calc R U P A 1
H8AB H 0.886795 0.916370 0.090834 0.032 Uiso 0.633(3) 1 calc R U P A 1
H8A H 0.916525 0.979820 0.055837 0.032 Uiso 0.367(3) 1 calc R U P A 2
H8B H 0.909168 0.922053 0.091800 0.032 Uiso 0.367(3) 1 calc R U P A 2
C9 C 0.82345(16) 1.00104(9) 0.11249(7) 0.0211(4) Uani 1 1 d . . . . .
C10 C 0.76496(18) 1.05948(10) 0.08896(8) 0.0294(4) Uani 1 1 d . . . . .
H10C H 0.795688 1.098056 0.104878 0.035 Uiso 1 1 calc R U . . .
H10D H 0.775516 1.061576 0.054616 0.035 Uiso 1 1 calc R U . . .
C11 C 0.92134(16) 1.01845(8) 0.14973(7) 0.0209(4) Uani 1 1 d . . . . .
C12 C 1.01937(17) 1.04386(9) 0.13490(7) 0.0257(4) Uani 1 1 d . . . . .
H12 H 1.024241 1.050118 0.101788 0.031 Uiso 1 1 calc R U . . .
C13 C 1.10990(18) 1.06013(10) 0.16788(8) 0.0309(4) Uani 1 1 d . . . . .
H13 H 1.176679 1.076995 0.157318 0.037 Uiso 1 1 calc R U . . .
C14 C 1.10305(18) 1.05184(10) 0.21607(8) 0.0306(4) Uani 1 1 d . . . . .
H14 H 1.165135 1.062879 0.238710 0.037 Uiso 1 1 calc R U . . .
C15 C 1.00564(18) 1.02744(10) 0.23131(7) 0.0282(4) Uani 1 1 d . . . . .
H15 H 1.000700 1.022087 0.264506 0.034 Uiso 1 1 calc R U . . .
C16 C 0.91468(17) 1.01067(9) 0.19828(7) 0.0236(4) Uani 1 1 d . . . . .
H16 H 0.848007 0.993874 0.208985 0.028 Uiso 1 1 calc R U . . .
C17 C 0.63995(17) 0.99888(9) 0.12123(7) 0.0238(4) Uani 1 1 d . . . . .
C18 C 0.52434(17) 0.98272(11) 0.13288(8) 0.0309(4) Uani 1 1 d . . . . .
H18C H 0.526386 0.940899 0.147963 0.037 Uiso 1 1 calc R U . . .
H18D H 0.472500 0.980476 0.102875 0.037 Uiso 1 1 calc R U . . .
C19 C 0.4777(2) 1.02999(12) 0.16652(8) 0.0373(5) Uani 1 1 d . . . . .
H19C H 0.402628 1.015508 0.174065 0.045 Uiso 1 1 calc R U . . .
H19D H 0.466817 1.070597 0.149816 0.045 Uiso 1 1 calc R U . . .
C20 C 0.5545(2) 1.03969(10) 0.21335(8) 0.0338(5) Uani 1 1 d . . . . .
H20C H 0.624451 1.061244 0.206342 0.041 Uiso 1 1 calc R U . . .
H20D H 0.515499 1.067083 0.234610 0.041 Uiso 1 1 calc R U . . .
C21 C 0.58567(17) 0.98011(9) 0.23873(7) 0.0239(4) Uani 1 1 d . . . . .
C22 C 0.67575(14) 0.89849(8) 0.27311(6) 0.0178(3) Uani 1 1 d . . . . .
C23 C 0.54638(15) 0.88743(9) 0.26975(7) 0.0231(4) Uani 1 1 d . . . . .
H23C H 0.524786 0.849281 0.251048 0.028 Uiso 1 1 calc R U . . .
H23D H 0.521435 0.883104 0.301971 0.028 Uiso 1 1 calc R U . . .
C24 C 0.73253(15) 0.85231(9) 0.24166(6) 0.0198(3) Uani 1 1 d . . . . .
H24C H 0.814868 0.860671 0.244469 0.024 Uiso 1 1 calc R U . . .
H24D H 0.721384 0.809187 0.252924 0.024 Uiso 1 1 calc R U . . .
C25 C 0.73755(15) 0.89438(9) 0.32336(6) 0.0195(3) Uani 1 1 d . . . . .
C26 C 0.82775(17) 0.93375(10) 0.33739(7) 0.0287(4) Uani 1 1 d . . . . .
H26 H 0.848305 0.965220 0.316202 0.034 Uiso 1 1 calc R U . . .
C27 C 0.88823(18) 0.92740(12) 0.38230(8) 0.0355(5) Uani 1 1 d . . . . .
H27 H 0.949777 0.954636 0.391685 0.043 Uiso 1 1 calc R U . . .
C28 C 0.85922(19) 0.88163(12) 0.41337(8) 0.0348(5) Uani 1 1 d . . . . .
H28 H 0.900439 0.877447 0.444103 0.042 Uiso 1 1 calc R U . . .
C29 C 0.77010(19) 0.84210(11) 0.39946(8) 0.0343(5) Uani 1 1 d . . . . .
H29 H 0.749920 0.810573 0.420693 0.041 Uiso 1 1 calc R U . . .
C30 C 0.70979(17) 0.84814(10) 0.35465(7) 0.0269(4) Uani 1 1 d . . . . .
H30 H 0.648967 0.820426 0.345254 0.032 Uiso 1 1 calc R U . . .
C31 C 0.79314(16) 0.75706(9) 0.15908(7) 0.0210(4) Uani 1 1 d . . . . .
C32 C 0.81529(17) 0.70386(9) 0.18633(7) 0.0268(4) Uani 1 1 d . . . . .
H32 H 0.760116 0.687684 0.204957 0.032 Uiso 1 1 calc R U . . .
C33 C 0.91913(18) 0.67437(10) 0.18614(8) 0.0303(4) Uani 1 1 d . . . . .
H33 H 0.933928 0.637225 0.204223 0.036 Uiso 1 1 calc R U . . .
C34 C 1.00137(17) 0.69800(10) 0.16016(8) 0.0287(4) Uani 1 1 d . . . . .
C35 C 0.97777(19) 0.75183(11) 0.13342(8) 0.0328(5) Uani 1 1 d . . . . .
H35 H 1.033812 0.768779 0.115598 0.039 Uiso 1 1 calc R U . . .
C36 C 0.87408(19) 0.78111(10) 0.13233(7) 0.0288(4) Uani 1 1 d . . . . .
H36 H 0.858344 0.817455 0.113390 0.035 Uiso 1 1 calc R U . . .
C37 C 1.1139(2) 0.66556(14) 0.16109(11) 0.0487(7) Uani 1 1 d . . . . .
H37D H 1.101751 0.620859 0.155035 0.073 Uiso 1 1 calc R U . . .
H37E H 1.157198 0.671361 0.192492 0.073 Uiso 1 1 calc R U . . .
H37F H 1.156134 0.683345 0.136344 0.073 Uiso 1 1 calc R U . . .
S1A S 0.81856(15) 0.93466(8) -0.01856(5) 0.0365(3) Uani 0.633(3) 1 d D . P A 1
S2A S 0.6585(2) 0.79339(13) 0.16301(8) 0.0182(3) Uani 0.633(3) 1 d D . P A 1
O1A O 0.7195(3) 0.92231(15) -0.05076(10) 0.0469(8) Uani 0.633(3) 1 d D . P A 1
O2A O 0.8925(4) 0.98545(18) -0.02782(12) 0.0474(8) Uani 0.633(3) 1 d D . P A 1
O3A O 0.6173(3) 0.8123(2) 0.11509(14) 0.0287(8) Uani 0.633(3) 1 d D . P A 1
O4A O 0.5899(4) 0.7524(2) 0.18817(13) 0.0256(8) Uani 0.633(3) 1 d D . P A 1
N1A N 0.7772(4) 0.9469(2) 0.03353(13) 0.0290(8) Uani 0.633(3) 1 d D . P A 1
H1A H 0.734740 0.922873 0.048279 0.038 Uiso 0.633(3) 1 d R U P A 1
C1A C 0.9002(5) 0.8661(3) -0.01234(19) 0.0343(10) Uani 0.633(3) 1 d D . P A 1
C2A C 1.0160(6) 0.8708(4) -0.0039(3) 0.0398(11) Uani 0.633(3) 1 d . . P A 1
H2A H 1.051989 0.910434 -0.004247 0.048 Uiso 0.633(3) 1 calc R U P A 1
C3A C 1.0788(6) 0.8175(6) 0.0052(4) 0.0430(13) Uani 0.633(3) 1 d . . P A 1
H3A H 1.158882 0.821053 0.010366 0.052 Uiso 0.633(3) 1 calc R U P A 1
C4A C 1.0311(9) 0.7587(5) 0.0071(5) 0.0410(13) Uani 0.633(3) 1 d . . P A 1
C5A C 0.9129(9) 0.7550(3) -0.0009(4) 0.0401(12) Uani 0.633(3) 1 d . . P A 1
H5A H 0.876874 0.715482 0.000407 0.048 Uiso 0.633(3) 1 calc R U P A 1
C6A C 0.8478(6) 0.8081(3) -0.0105(2) 0.0386(11) Uani 0.633(3) 1 d . . P A 1
H6A H 0.767750 0.805038 -0.015910 0.046 Uiso 0.633(3) 1 calc R U P A 1
C7A C 1.1105(13) 0.7036(7) 0.0170(6) 0.0497(18) Uani 0.633(3) 1 d . . P A 1
H7AA H 1.180647 0.716543 0.034406 0.075 Uiso 0.633(3) 1 d R U P A 1
H7AB H 1.073297 0.674363 0.035796 0.075 Uiso 0.633(3) 1 d R U P A 1
H7AC H 1.125207 0.684243 -0.012434 0.075 Uiso 0.633(3) 1 d R U P A 1
S1B S 0.7886(2) 0.91659(14) -0.00757(9) 0.0376(5) Uani 0.367(3) 1 d D . P A 2
S2B S 0.6691(5) 0.8003(3) 0.15368(15) 0.0182(3) Uani 0.367(3) 1 d D . P A 2
O1B O 0.6813(5) 0.8952(3) -0.02943(19) 0.0481(14) Uani 0.367(3) 1 d D . P A 2
O2B O 0.8489(7) 0.9696(4) -0.0271(2) 0.0474(8) Uani 0.367(3) 1 d D . P A 2
O3B O 0.6451(7) 0.8267(4) 0.1069(3) 0.0287(8) Uani 0.367(3) 1 d D . P A 2
O4B O 0.5927(9) 0.7603(5) 0.1731(3) 0.0256(8) Uani 0.367(3) 1 d D . P A 2
N1B N 0.7694(8) 0.9339(4) 0.0463(3) 0.0290(8) Uani 0.367(3) 1 d D . P A 2
H1B H 0.731867 0.901761 0.058589 0.038 Uiso 0.367(3) 1 d R U P A 2
C1B C 0.8839(9) 0.8530(4) -0.0025(4) 0.0343(10) Uani 0.367(3) 1 d DG . P A 2
C6B C 0.8411(10) 0.7927(5) -0.0010(4) 0.0386(11) Uani 0.367(3) 1 d G . P A 2
H6B H 0.761671 0.785993 -0.005284 0.046 Uiso 0.367(3) 1 calc R U P A 2
C5B C 0.9145(17) 0.7423(4) 0.0068(7) 0.0401(12) Uani 0.367(3) 1 d G . P A 2
H5B H 0.885188 0.701125 0.007883 0.048 Uiso 0.367(3) 1 calc R U P A 2
C4B C 1.0307(15) 0.7522(8) 0.0132(9) 0.0410(13) Uani 0.367(3) 1 d G . P A 2
C3B C 1.0735(9) 0.8125(10) 0.0116(8) 0.0430(13) Uani 0.367(3) 1 d G . P A 2
H3B H 1.152946 0.819230 0.015951 0.052 Uiso 0.367(3) 1 calc R U P A 2
C2B C 1.0002(10) 0.8629(7) 0.0038(5) 0.0398(11) Uani 0.367(3) 1 d G . P A 2
H2B H 1.029431 0.904098 0.002784 0.048 Uiso 0.367(3) 1 calc R U P A 2
C7B C 1.093(2) 0.6937(13) 0.0232(11) 0.0497(18) Uani 0.367(3) 1 d . . P A 2
H7BA H 1.103764 0.674703 -0.006827 0.075 Uiso 0.367(3) 1 d R U P A 2
H7BB H 1.165294 0.701983 0.040823 0.075 Uiso 0.367(3) 1 d R U P A 2
H7BC H 1.050814 0.665823 0.041273 0.075 Uiso 0.367(3) 1 d R U P A 2
O1S O 0.5867(3) 0.85985(18) 0.02327(12) 0.0682(11) Uani 0.633(3) 1 d . . P A 1
H1S H 0.588224 0.851857 0.052545 0.102 Uiso 0.633(3) 1 d R U P A 1
C1S C 0.5043(5) 0.9065(3) 0.0103(2) 0.083(2) Uani 0.633(3) 1 d . . P A 1
H1SA H 0.520797 0.943534 0.030285 0.125 Uiso 0.633(3) 1 calc R U P A 1
H1SB H 0.429138 0.890457 0.014957 0.125 Uiso 0.633(3) 1 calc R U P A 1
H1SC H 0.505996 0.917685 -0.023378 0.125 Uiso 0.633(3) 1 calc R U P A 1

loop_
_atom_site_aniso_label
_atom_site_aniso_U_11
_atom_site_aniso_U_22
_atom_site_aniso_U_33
_atom_site_aniso_U_23
_atom_site_aniso_U_13
_atom_site_aniso_U_12
S1' 0.0263(2) 0.0324(3) 0.0210(2) 0.00037(19) 0.00093(18) 0.0017(2)
S2' 0.01515(19) 0.0176(2) 0.0195(2) 0.00200(16) 0.00176(15) 0.00158(15)
O1' 0.0318(8) 0.0495(10) 0.0295(8) 0.0111(7) 0.0052(6) -0.0029(7)
O2' 0.0410(9) 0.0445(10) 0.0336(8) -0.0140(7) 0.0008(7) 0.0067(8)
O3' 0.0245(7) 0.0231(7) 0.0205(6) 0.0005(5) 0.0041(5) 0.0032(5)
O4' 0.0169(6) 0.0258(7) 0.0292(7) 0.0007(6) 0.0011(5) -0.0033(5)
O5' 0.0230(7) 0.0237(7) 0.0380(8) -0.0052(6) 0.0069(6) 0.0005(6)
O6' 0.0164(6) 0.0260(7) 0.0439(9) -0.0010(6) -0.0010(6) 0.0025(5)
N1' 0.0235(8) 0.0259(9) 0.0232(8) 0.0031(7) -0.0014(6) -0.0033(7)
N2' 0.0213(8) 0.0181(7) 0.0207(8) 0.0032(6) 0.0001(6) 0.0034(6)
N3' 0.0185(7) 0.0184(7) 0.0269(8) 0.0021(6) -0.0011(6) 0.0015(6)
N4' 0.0182(7) 0.0222(8) 0.0265(8) 0.0071(6) -0.0036(6) -0.0027(6)
C1' 0.0267(10) 0.0310(10) 0.0208(9) 0.0075(8) 0.0006(7) 0.0011(8)
C2' 0.0335(12) 0.0546(15) 0.0241(10) -0.0068(10) -0.0014(9) 0.0014(11)
C3' 0.0313(12) 0.0699(18) 0.0268(11) 0.0027(11) -0.0042(9) -0.0010(12)
C4' 0.0298(11) 0.0463(13) 0.0365(12) 0.0248(10) 0.0049(9) 0.0049(10)
C5' 0.0414(13) 0.0246(11) 0.0587(16) 0.0100(10) 0.0114(11) 0.0054(10)
C6' 0.0331(11) 0.0239(10) 0.0448(13) 0.0034(9) 0.0005(9) -0.0020(9)
C7' 0.0344(13) 0.072(2) 0.0612(17) 0.0374(15) 0.0108(12) 0.0136(13)
C8' 0.0189(8) 0.0206(9) 0.0261(9) 0.0032(7) -0.0011(7) -0.0002(7)
C9' 0.0196(8) 0.0165(8) 0.0237(9) 0.0005(7) -0.0014(7) 0.0010(7)
C10' 0.0244(9) 0.0206(9) 0.0308(10) -0.0014(8) 0.0002(8) 0.0026(7)
C11' 0.0203(9) 0.0152(8) 0.0260(9) 0.0019(7) 0.0006(7) 0.0025(7)
C12' 0.0256(10) 0.0230(9) 0.0279(10) -0.0003(8) -0.0009(8) -0.0022(8)
C13' 0.0254(10) 0.0237(10) 0.0392(12) -0.0016(8) 0.0025(8) -0.0054(8)
C14' 0.0321(11) 0.0251(10) 0.0373(11) 0.0015(9) 0.0115(9) -0.0017(8)
C15' 0.0336(11) 0.0246(10) 0.0281(10) 0.0031(8) 0.0034(8) 0.0014(8)
C16' 0.0238(9) 0.0190(9) 0.0285(10) 0.0027(7) -0.0010(7) 0.0012(7)
C17' 0.0238(9) 0.0184(9) 0.0264(9) 0.0033(7) 0.0028(7) 0.0021(7)
C18' 0.0197(9) 0.0256(10) 0.0364(11) -0.0010(8) 0.0058(8) 0.0016(8)
C19' 0.0224(10) 0.0274(11) 0.0485(13) -0.0039(9) -0.0020(9) 0.0082(8)
C20' 0.0307(11) 0.0203(9) 0.0444(13) 0.0063(9) -0.0065(9) 0.0059(8)
C21' 0.0206(9) 0.0218(9) 0.0303(10) 0.0094(8) -0.0058(7) 0.0009(7)
C22' 0.0133(8) 0.0216(9) 0.0237(9) 0.0064(7) -0.0016(6) -0.0028(7)
C23' 0.0146(8) 0.0253(9) 0.0290(10) 0.0034(8) -0.0011(7) -0.0005(7)
C24' 0.0161(8) 0.0261(9) 0.0212(9) 0.0040(7) 0.0013(7) 0.0036(7)
C25' 0.0164(8) 0.0325(10) 0.0251(9) 0.0109(8) -0.0028(7) 0.0006(7)
C26' 0.0202(9) 0.0434(12) 0.0323(11) 0.0124(9) -0.0014(8) -0.0061(9)
C27' 0.0229(10) 0.0693(17) 0.0357(12) 0.0199(12) 0.0032(9) -0.0083(11)
C28' 0.0335(12) 0.088(2) 0.0247(11) 0.0133(12) 0.0054(9) -0.0035(13)
C29' 0.0419(14) 0.0647(17) 0.0261(11) 0.0012(11) 0.0008(10) -0.0098(12)
C30' 0.0289(11) 0.0414(12) 0.0259(10) 0.0063(9) 0.0000(8) -0.0067(9)
C31' 0.0180(8) 0.0175(8) 0.0183(8) 0.0046(6) 0.0029(6) 0.0029(6)
C32' 0.0254(10) 0.0211(9) 0.0396(12) -0.0035(8) -0.0004(8) 0.0020(8)
C33' 0.0359(12) 0.0223(10) 0.0431(13) -0.0033(9) 0.0065(10) 0.0083(9)
C34' 0.0272(10) 0.0315(11) 0.0268(10) 0.0114(8) 0.0098(8) 0.0136(8)
C35' 0.0182(9) 0.0383(12) 0.0428(12) 0.0029(10) 0.0045(8) 0.0035(8)
C36' 0.0207(9) 0.0261(10) 0.0388(11) -0.0040(8) 0.0020(8) 0.0003(8)
C37' 0.0351(12) 0.0498(15) 0.0432(13) 0.0113(11) 0.0135(10) 0.0239(11)
O5 0.0269(7) 0.0258(7) 0.0379(8) 0.0079(6) -0.0014(6) 0.0063(6)
O6 0.0174(6) 0.0357(8) 0.0347(8) 0.0068(6) 0.0053(5) 0.0063(6)
N2 0.0247(8) 0.0178(7) 0.0211(8) -0.0035(6) 0.0003(6) 0.0044(6)
N3 0.0198(8) 0.0240(8) 0.0247(8) 0.0040(6) 0.0026(6) 0.0011(6)
N4 0.0220(8) 0.0170(7) 0.0216(7) -0.0029(6) 0.0047(6) -0.0005(6)
C8 0.0275(10) 0.0278(10) 0.0261(10) -0.0044(8) 0.0034(8) -0.0018(8)
C9 0.0232(9) 0.0192(8) 0.0210(9) 0.0037(7) 0.0027(7) 0.0019(7)
C10 0.0278(10) 0.0220(9) 0.0372(11) 0.0076(8) -0.0019(8) 0.0007(8)
C11 0.0214(9) 0.0180(8) 0.0234(9) 0.0013(7) 0.0026(7) 0.0031(7)
C12 0.0280(10) 0.0266(10) 0.0229(9) 0.0014(8) 0.0046(8) -0.0007(8)
C13 0.0265(10) 0.0290(11) 0.0372(11) 0.0001(9) 0.0040(8) -0.0040(8)
C14 0.0297(11) 0.0273(10) 0.0330(11) -0.0033(9) -0.0055(8) -0.0003(8)
C15 0.0337(11) 0.0282(10) 0.0223(9) -0.0008(8) 0.0006(8) 0.0041(8)
C16 0.0260(9) 0.0221(9) 0.0232(9) 0.0006(7) 0.0046(7) 0.0019(7)
C17 0.0261(10) 0.0229(9) 0.0218(9) 0.0004(7) 0.0008(7) 0.0030(7)
C18 0.0205(9) 0.0406(12) 0.0309(11) 0.0025(9) -0.0002(8) 0.0047(8)
C19 0.0316(11) 0.0428(13) 0.0384(12) 0.0101(10) 0.0075(9) 0.0212(10)
C20 0.0439(13) 0.0243(10) 0.0348(11) 0.0012(8) 0.0114(10) 0.0154(9)
C21 0.0268(10) 0.0223(9) 0.0238(9) -0.0035(7) 0.0083(7) 0.0064(7)
C22 0.0135(8) 0.0187(8) 0.0216(8) -0.0013(7) 0.0034(6) -0.0008(6)
C23 0.0159(8) 0.0264(9) 0.0269(9) 0.0010(8) 0.0029(7) -0.0003(7)
C24 0.0178(8) 0.0197(8) 0.0215(9) -0.0021(7) 0.0010(7) 0.0043(7)
C25 0.0155(8) 0.0231(9) 0.0203(8) -0.0051(7) 0.0035(6) -0.0004(7)
C26 0.0235(10) 0.0340(11) 0.0287(10) 0.0002(8) 0.0034(8) -0.0116(8)
C27 0.0250(10) 0.0491(14) 0.0313(11) -0.0073(10) -0.0011(8) -0.0165(10)
C28 0.0285(11) 0.0507(14) 0.0237(10) -0.0020(9) -0.0029(8) -0.0074(10)
C29 0.0331(11) 0.0428(13) 0.0260(10) 0.0064(9) -0.0018(8) -0.0090(10)
C30 0.0235(9) 0.0297(10) 0.0267(10) 0.0013(8) -0.0009(7) -0.0087(8)
C31 0.0214(9) 0.0207(9) 0.0203(8) -0.0083(7) -0.0004(7) 0.0038(7)
C32 0.0253(10) 0.0258(10) 0.0295(10) 0.0002(8) 0.0042(8) 0.0004(8)
C33 0.0300(11) 0.0265(10) 0.0329(11) 0.0017(8) -0.0030(8) 0.0074(8)
C34 0.0213(9) 0.0321(11) 0.0319(10) -0.0119(9) -0.0001(8) 0.0054(8)
C35 0.0313(11) 0.0350(12) 0.0346(11) -0.0066(9) 0.0147(9) -0.0024(9)
C36 0.0379(11) 0.0239(10) 0.0254(10) 0.0007(8) 0.0075(8) 0.0036(8)
C37 0.0266(12) 0.0544(16) 0.0640(17) -0.0179(13) 0.0008(11) 0.0154(11)
S1A 0.0518(8) 0.0427(8) 0.0151(5) -0.0033(4) 0.0048(4) -0.0108(6)
S2A 0.0177(6) 0.0219(7) 0.0151(9) -0.0039(6) 0.0025(6) 0.0030(5)
O1A 0.069(2) 0.0476(18) 0.0211(13) -0.0030(12) -0.0088(13) -0.0052(15)
O2A 0.071(3) 0.045(2) 0.0281(10) 0.0041(12) 0.0154(16) -0.0210(15)
O3A 0.029(2) 0.033(2) 0.0221(16) -0.0043(12) -0.0038(12) 0.0081(14)
O4A 0.0214(8) 0.0232(15) 0.034(3) -0.0037(17) 0.0120(18) -0.0053(9)
N1A 0.0345(13) 0.034(2) 0.019(2) -0.0010(15) 0.0060(16) -0.0102(14)
C1A 0.047(2) 0.047(2) 0.009(2) -0.0067(16) 0.0063(14) -0.0065(19)
C2A 0.047(2) 0.052(2) 0.024(3) -0.0102(19) 0.0233(17) -0.0125(17)
C3A 0.0357(14) 0.067(2) 0.029(3) -0.015(2) 0.0155(13) -0.0075(14)
C4A 0.0436(13) 0.060(2) 0.020(4) -0.0089(19) 0.0062(15) 0.0014(15)
C5A 0.0444(14) 0.043(3) 0.032(4) -0.004(2) -0.001(2) -0.008(2)
C6A 0.0372(16) 0.048(3) 0.029(3) -0.007(2) -0.0056(17) -0.0053(19)
C7A 0.048(5) 0.066(5) 0.037(4) 0.006(3) 0.014(3) 0.001(3)
S1B 0.0486(13) 0.0415(13) 0.0216(10) -0.0091(9) -0.0009(8) -0.0005(10)
S2B 0.0177(6) 0.0219(7) 0.0151(9) -0.0039(6) 0.0025(6) 0.0030(5)
O1B 0.056(3) 0.051(3) 0.033(3) -0.013(2) -0.013(2) 0.002(2)
O2B 0.071(3) 0.045(2) 0.0281(10) 0.0041(12) 0.0154(16) -0.0210(15)
O3B 0.029(2) 0.033(2) 0.0221(16) -0.0043(12) -0.0038(12) 0.0081(14)
O4B 0.0214(8) 0.0232(15) 0.034(3) -0.0037(17) 0.0120(18) -0.0053(9)
N1B 0.0345(13) 0.034(2) 0.019(2) -0.0010(15) 0.0060(16) -0.0102(14)
C1B 0.047(2) 0.047(2) 0.009(2) -0.0067(16) 0.0063(14) -0.0065(19)
C6B 0.0372(16) 0.048(3) 0.029(3) -0.007(2) -0.0056(17) -0.0053(19)
C5B 0.0444(14) 0.043(3) 0.032(4) -0.004(2) -0.001(2) -0.008(2)
C4B 0.0436(13) 0.060(2) 0.020(4) -0.0089(19) 0.0062(15) 0.0014(15)
C3B 0.0357(14) 0.067(2) 0.029(3) -0.015(2) 0.0155(13) -0.0075(14)
C2B 0.047(2) 0.052(2) 0.024(3) -0.0102(19) 0.0233(17) -0.0125(17)
C7B 0.048(5) 0.066(5) 0.037(4) 0.006(3) 0.014(3) 0.001(3)
O1S 0.058(2) 0.090(3) 0.054(2) 0.0383(19) -0.0071(16) -0.0108(19)
C1S 0.078(4) 0.111(5) 0.056(3) -0.017(3) -0.014(3) -0.029(4)

loop_
_atom_type_symbol
_atom_type_description
_atom_type_scat_dispersion_real
_atom_type_scat_dispersion_imag
_atom_type_scat_source
C C 0.0033 0.0016 'International Tables Vol C Tables 4.2.6.8 and 6.1.1.4'
H H 0.0000 0.0000 'International Tables Vol C Tables 4.2.6.8 and 6.1.1.4'
N N 0.0061 0.0033 'International Tables Vol C Tables 4.2.6.8 and 6.1.1.4'
O O 0.0106 0.0060 'International Tables Vol C Tables 4.2.6.8 and 6.1.1.4'
S S 0.1246 0.1234 'International Tables Vol C Tables 4.2.6.8 and 6.1.1.4'

loop_
_exptl_crystal_face_index_h
_exptl_crystal_face_index_k
_exptl_crystal_face_index_l
_exptl_crystal_face_perp_dist
0.00 1.00 0.00 0.0990
0.00 -1.00 0.00 0.1230
0.00 1.00 -1.00 0.0910
0.00 0.00 -1.00 0.0690
0.00 0.00 1.00 0.0690
-1.00 0.00 -1.00 0.1970
1.00 -1.00 0.00 0.1660
0.00 1.00 1.00 0.1040
-1.00 0.00 1.00 0.1960
-1.00 -1.00 1.00 0.1830
1.00 1.00 -1.00 0.2310
-1.00 -2.00 2.00 0.1530
0.00 -2.00 -1.00 0.0980
0.00 -1.00 1.00 0.1270

loop_
_geom_angle_atom_site_label_1
_geom_angle_atom_site_label_2
_geom_angle_atom_site_label_3
_geom_angle
_geom_angle_site_symmetry_1
_geom_angle_site_symmetry_3
_geom_angle_publ_flag
O1' S1' N1' 105.29(9) . . ?
O1' S1' C1' 110.48(10) . . ?
O2' S1' O1' 119.65(10) . . ?
O2' S1' N1' 108.57(10) . . ?
O2' S1' C1' 106.48(10) . . ?
N1' S1' C1' 105.54(9) . . ?
O3' S2' N2' 105.18(8) . . ?
O3' S2' C31' 108.55(8) . . ?
O4' S2' O3' 119.31(8) . . ?
O4' S2' N2' 109.16(8) . . ?
O4' S2' C31' 106.42(8) . . ?
N2' S2' C31' 107.77(8) . . ?
C17' O5' C10' 106.30(14) . . ?
C21' O6' C23' 105.88(14) . . ?
S1' N1' H1' 113(2) . . ?
C8' N1' S1' 120.56(14) . . ?
C8' N1' H1' 120(2) . . ?
S2' N2' H2' 111.7(18) . . ?
C24' N2' S2' 120.95(13) . . ?
C24' N2' H2' 116.8(18) . . ?
C17' N3' C9' 107.59(16) . . ?
C21' N4' C22' 107.38(15) . . ?
C2' C1' S1' 120.09(17) . . ?
C2' C1' C6' 120.4(2) . . ?
C6' C1' S1' 119.50(16) . . ?
C1' C2' H2'A 120.4 . . ?
C1' C2' C3' 119.2(2) . . ?
C3' C2' H2'A 120.4 . . ?
C2' C3' H3' 119.3 . . ?
C4' C3' C2' 121.4(2) . . ?
C4' C3' H3' 119.3 . . ?
C3' C4' C5' 119.0(2) . . ?
C3' C4' C7' 121.1(3) . . ?
C5' C4' C7' 119.9(3) . . ?
C4' C5' H5' 119.7 . . ?
C6' C5' C4' 120.6(2) . . ?
C6' C5' H5' 119.7 . . ?
C1' C6' C5' 119.4(2) . . ?
C1' C6' H6' 120.3 . . ?
C5' C6' H6' 120.3 . . ?
C4' C7' H7'A 109.5 . . ?
C4' C7' H7'B 109.5 . . ?
C4' C7' H7'C 109.5 . . ?
H7'A C7' H7'B 109.5 . . ?
H7'A C7' H7'C 109.5 . . ?
H7'B C7' H7'C 109.5 . . ?
N1' C8' H8'A 109.3 . . ?
N1' C8' H8'B 109.3 . . ?
N1' C8' C9' 111.60(15) . . ?
H8'A C8' H8'B 108.0 . . ?
C9' C8' H8'A 109.3 . . ?
C9' C8' H8'B 109.3 . . ?
N3' C9' C8' 107.95(14) . . ?
N3' C9' C10' 103.67(15) . . ?
N3' C9' C11' 112.06(15) . . ?
C8' C9' C10' 110.69(16) . . ?
C11' C9' C8' 108.49(15) . . ?
C11' C9' C10' 113.79(15) . . ?
O5' C10' C9' 104.23(15) . . ?
O5' C10' H10A 110.9 . . ?
O5' C10' H10B 110.9 . . ?
C9' C10' H10A 110.9 . . ?
C9' C10' H10B 110.9 . . ?
H10A C10' H10B 108.9 . . ?
C12' C11' C9' 118.69(17) . . ?
C16' C11' C9' 122.14(17) . . ?
C16' C11' C12' 119.16(18) . . ?
C11' C12' H12' 119.7 . . ?
C13' C12' C11' 120.58(19) . . ?
C13' C12' H12' 119.7 . . ?
C12' C13' H13' 120.0 . . ?
C12' C13' C14' 120.06(19) . . ?
C14' C13' H13' 120.0 . . ?
C13' C14' H14' 120.1 . . ?
C13' C14' C15' 119.9(2) . . ?
C15' C14' H14' 120.1 . . ?
C14' C15' H15' 119.9 . . ?
C14' C15' C16' 120.3(2) . . ?
C16' C15' H15' 119.9 . . ?
C11' C16' C15' 120.00(18) . . ?
C11' C16' H16' 120.0 . . ?
C15' C16' H16' 120.0 . . ?
O5' C17' C18' 115.13(16) . . ?
N3' C17' O5' 118.10(17) . . ?
N3' C17' C18' 126.76(18) . . ?
C17' C18' H18A 109.1 . . ?
C17' C18' H18B 109.1 . . ?
C17' C18' C19' 112.36(17) . . ?
H18A C18' H18B 107.9 . . ?
C19' C18' H18A 109.1 . . ?
C19' C18' H18B 109.1 . . ?
C18' C19' H19A 109.0 . . ?
C18' C19' H19B 109.0 . . ?
H19A C19' H19B 107.8 . . ?
C20' C19' C18' 112.93(17) . . ?
C20' C19' H19A 109.0 . . ?
C20' C19' H19B 109.0 . . ?
C19' C20' H20A 109.1 . . ?
C19' C20' H20B 109.1 . . ?
H20A C20' H20B 107.8 . . ?
C21' C20' C19' 112.46(18) . . ?
C21' C20' H20A 109.1 . . ?
C21' C20' H20B 109.1 . . ?
O6' C21' C20' 114.90(18) . . ?
N4' C21' O6' 118.46(18) . . ?
N4' C21' C20' 126.60(19) . . ?
N4' C22' C23' 103.58(15) . . ?
N4' C22' C24' 108.21(14) . . ?
N4' C22' C25' 111.81(15) . . ?
C24' C22' C23' 111.23(15) . . ?
C25' C22' C23' 114.60(15) . . ?
C25' C22' C24' 107.29(15) . . ?
O6' C23' C22' 104.65(15) . . ?
O6' C23' H23A 110.8 . . ?
O6' C23' H23B 110.8 . . ?
C22' C23' H23A 110.8 . . ?
C22' C23' H23B 110.8 . . ?
H23A C23' H23B 108.9 . . ?
N2' C24' C22' 110.80(15) . . ?
N2' C24' H24A 109.5 . . ?
N2' C24' H24B 109.5 . . ?
C22' C24' H24A 109.5 . . ?
C22' C24' H24B 109.5 . . ?
H24A C24' H24B 108.1 . . ?
C26' C25' C22' 120.90(19) . . ?
C30' C25' C22' 120.04(17) . . ?
C30' C25' C26' 118.9(2) . . ?
C25' C26' H26' 119.8 . . ?
C27' C26' C25' 120.4(2) . . ?
C27' C26' H26' 119.8 . . ?
C26' C27' H27' 120.1 . . ?
C28' C27' C26' 119.9(2) . . ?
C28' C27' H27' 120.1 . . ?
C27' C28' H28' 119.9 . . ?
C29' C28' C27' 120.1(2) . . ?
C29' C28' H28' 119.9 . . ?
C28' C29' H29' 120.1 . . ?
C28' C29' C30' 119.8(2) . . ?
C30' C29' H29' 120.1 . . ?
C25' C30' H30' 119.6 . . ?
C29' C30' C25' 120.8(2) . . ?
C29' C30' H30' 119.6 . . ?
C32' C31' S2' 120.15(15) . . ?
C32' C31' C36' 119.98(18) . . ?
C36' C31' S2' 119.88(14) . . ?
C31' C32' H32' 120.2 . . ?
C31' C32' C33' 119.59(19) . . ?
C33' C32' H32' 120.2 . . ?
C32' C33' H33' 119.4 . . ?
C34' C33' C32' 121.1(2) . . ?
C34' C33' H33' 119.4 . . ?
C33' C34' C35' 118.38(18) . . ?
C33' C34' C37' 120.9(2) . . ?
C35' C34' C37' 120.7(2) . . ?
C34' C35' H35' 119.4 . . ?
C36' C35' C34' 121.1(2) . . ?
C36' C35' H35' 119.4 . . ?
C31' C36' H36' 120.1 . . ?
C35' C36' C31' 119.81(19) . . ?
C35' C36' H36' 120.1 . . ?
C34' C37' H37A 109.5 . . ?
C34' C37' H37B 109.5 . . ?
C34' C37' H37C 109.5 . . ?
H37A C37' H37B 109.5 . . ?
H37A C37' H37C 109.5 . . ?
H37B C37' H37C 109.5 . . ?
C17 O5 C10 106.28(15) . . ?
C21 O6 C23 105.84(14) . . ?
C24 N2 H2 117.6(16) . . ?
C24 N2 S2A 116.58(16) . . ?
C24 N2 S2B 125.3(2) . . ?
S2A N2 H2 116.7(16) . . ?
S2B N2 H2 104.8(16) . . ?
C17 N3 C9 107.58(16) . . ?
C21 N4 C22 107.47(15) . . ?
H8AA C8 H8AB 108.0 . . ?
H8A C8 H8B 108.5 . . ?
C9 C8 H8AA 109.4 . . ?
C9 C8 H8AB 109.4 . . ?
C9 C8 H8A 110.2 . . ?
C9 C8 H8B 110.2 . . ?
N1A C8 H8AA 109.4 . . ?
N1A C8 H8AB 109.4 . . ?
N1A C8 C9 111.3(2) . . ?
N1B C8 H8A 110.2 . . ?
N1B C8 H8B 110.2 . . ?
N1B C8 C9 107.4(4) . . ?
N3 C9 C8 107.64(15) . . ?
N3 C9 C10 103.21(15) . . ?
N3 C9 C11 112.73(15) . . ?
C8 C9 C10 112.00(16) . . ?
C11 C9 C8 109.39(15) . . ?
C11 C9 C10 111.73(16) . . ?
O5 C10 C9 104.59(15) . . ?
O5 C10 H10C 110.8 . . ?
O5 C10 H10D 110.8 . . ?
C9 C10 H10C 110.8 . . ?
C9 C10 H10D 110.8 . . ?
H10C C10 H10D 108.9 . . ?
C12 C11 C9 119.37(17) . . ?
C16 C11 C9 121.68(17) . . ?
C16 C11 C12 118.94(18) . . ?
C11 C12 H12 119.6 . . ?
C13 C12 C11 120.75(19) . . ?
C13 C12 H12 119.6 . . ?
C12 C13 H13 120.0 . . ?
C14 C13 C12 120.0(2) . . ?
C14 C13 H13 120.0 . . ?
C13 C14 H14 120.1 . . ?
C13 C14 C15 119.84(19) . . ?
C15 C14 H14 120.1 . . ?
C14 C15 H15 119.8 . . ?
C14 C15 C16 120.37(19) . . ?
C16 C15 H15 119.8 . . ?
C11 C16 C15 120.09(18) . . ?
C11 C16 H16 120.0 . . ?
C15 C16 H16 120.0 . . ?
O5 C17 C18 115.22(17) . . ?
N3 C17 O5 118.09(18) . . ?
N3 C17 C18 126.69(18) . . ?
C17 C18 H18C 109.0 . . ?
C17 C18 H18D 109.0 . . ?
C17 C18 C19 112.95(19) . . ?
H18C C18 H18D 107.8 . . ?
C19 C18 H18C 109.0 . . ?
C19 C18 H18D 109.0 . . ?
C18 C19 H19C 108.9 . . ?
C18 C19 H19D 108.9 . . ?
C18 C19 C20 113.50(17) . . ?
H19C C19 H19D 107.7 . . ?
C20 C19 H19C 108.9 . . ?
C20 C19 H19D 108.9 . . ?
C19 C20 H20C 109.0 . . ?
C19 C20 H20D 109.0 . . ?
H20C C20 H20D 107.8 . . ?
C21 C20 C19 112.93(19) . . ?
C21 C20 H20C 109.0 . . ?
C21 C20 H20D 109.0 . . ?
O6 C21 C20 115.21(18) . . ?
N4 C21 O6 118.57(17) . . ?
N4 C21 C20 126.20(19) . . ?
N4 C22 C23 103.39(14) . . ?
N4 C22 C24 108.10(14) . . ?
N4 C22 C25 111.36(14) . . ?
C24 C22 C23 111.39(15) . . ?
C25 C22 C23 114.91(15) . . ?
C25 C22 C24 107.54(14) . . ?
O6 C23 C22 104.61(15) . . ?
O6 C23 H23C 110.8 . . ?
O6 C23 H23D 110.8 . . ?
C22 C23 H23C 110.8 . . ?
C22 C23 H23D 110.8 . . ?
H23C C23 H23D 108.9 . . ?
N2 C24 C22 110.99(14) . . ?
N2 C24 H24C 109.4 . . ?
N2 C24 H24D 109.4 . . ?
C22 C24 H24C 109.4 . . ?
C22 C24 H24D 109.4 . . ?
H24C C24 H24D 108.0 . . ?
C26 C25 C22 120.51(17) . . ?
C26 C25 C30 118.91(18) . . ?
C30 C25 C22 120.42(16) . . ?
C25 C26 H26 119.8 . . ?
C25 C26 C27 120.36(19) . . ?
C27 C26 H26 119.8 . . ?
C26 C27 H27 119.9 . . ?
C28 C27 C26 120.29(19) . . ?
C28 C27 H27 119.9 . . ?
C27 C28 H28 120.2 . . ?
C29 C28 C27 119.6(2) . . ?
C29 C28 H28 120.2 . . ?
C28 C29 H29 119.8 . . ?
C28 C29 C30 120.3(2) . . ?
C30 C29 H29 119.8 . . ?
C25 C30 H30 119.7 . . ?
C29 C30 C25 120.55(19) . . ?
C29 C30 H30 119.7 . . ?
C32 C31 C36 120.45(18) . . ?
C32 C31 S2A 116.04(16) . . ?
C32 C31 S2B 126.6(2) . . ?
C36 C31 S2A 123.45(17) . . ?
C36 C31 S2B 112.9(2) . . ?
C31 C32 H32 120.4 . . ?
C31 C32 C33 119.17(19) . . ?
C33 C32 H32 120.4 . . ?
C32 C33 H33 119.4 . . ?
C34 C33 C32 121.2(2) . . ?
C34 C33 H33 119.4 . . ?
C33 C34 C35 118.64(19) . . ?
C33 C34 C37 120.2(2) . . ?
C35 C34 C37 121.2(2) . . ?
C34 C35 H35 119.5 . . ?
C36 C35 C34 121.0(2) . . ?
C36 C35 H35 119.5 . . ?
C31 C36 H36 120.3 . . ?
C35 C36 C31 119.48(19) . . ?
C35 C36 H36 120.3 . . ?
C34 C37 H37D 109.5 . . ?
C34 C37 H37E 109.5 . . ?
C34 C37 H37F 109.5 . . ?
H37D C37 H37E 109.5 . . ?
H37D C37 H37F 109.5 . . ?
H37E C37 H37F 109.5 . . ?
O1A S1A O2A 120.1(2) . . ?
O1A S1A N1A 107.0(2) . . ?
O1A S1A C1A 108.4(3) . . ?
O2A S1A N1A 107.2(2) . . ?
O2A S1A C1A 107.8(3) . . ?
N1A S1A C1A 105.4(2) . . ?
N2 S2A C31 105.86(18) . . ?
O3A S2A N2 104.8(2) . . ?
O3A S2A C31 106.1(2) . . ?
O4A S2A N2 111.5(2) . . ?
O4A S2A C31 109.0(3) . . ?
O4A S2A O3A 118.7(3) . . ?
C8 N1A S1A 118.4(3) . . ?
C8 N1A H1A 96.0 . . ?
S1A N1A H1A 126.5 . . ?
C2A C1A S1A 119.1(5) . . ?
C2A C1A C6A 120.3(4) . . ?
C6A C1A S1A 120.2(4) . . ?
C1A C2A H2A 120.5 . . ?
C3A C2A C1A 118.9(4) . . ?
C3A C2A H2A 120.5 . . ?
C2A C3A H3A 118.4 . . ?
C2A C3A C4A 123.1(4) . . ?
C4A C3A H3A 118.4 . . ?
C3A C4A C5A 117.1(4) . . ?
C3A C4A C7A 117.6(10) . . ?
C5A C4A C7A 125.3(10) . . ?
C4A C5A H5A 119.6 . . ?
C6A C5A C4A 120.8(4) . . ?
C6A C5A H5A 119.6 . . ?
C1A C6A H6A 120.1 . . ?
C5A C6A C1A 119.8(4) . . ?
C5A C6A H6A 120.1 . . ?
C4A C7A H7AA 111.0 . . ?
C4A C7A H7AB 107.1 . . ?
C4A C7A H7AC 110.3 . . ?
H7AA C7A H7AB 109.5 . . ?
H7AA C7A H7AC 109.5 . . ?
H7AB C7A H7AC 109.5 . . ?
O1B S1B O2B 122.2(4) . . ?
O1B S1B N1B 105.5(4) . . ?
O1B S1B C1B 108.8(5) . . ?
O2B S1B N1B 107.5(4) . . ?
O2B S1B C1B 106.7(4) . . ?
N1B S1B C1B 105.0(5) . . ?
N2 S2B C31 108.0(3) . . ?
O3B S2B N2 107.7(5) . . ?
O3B S2B C31 111.8(4) . . ?
O4B S2B N2 103.9(5) . . ?
O4B S2B C31 102.8(5) . . ?
O4B S2B O3B 121.8(6) . . ?
C8 N1B S1B 115.9(6) . . ?
C8 N1B H1B 116.1 . . ?
S1B N1B H1B 108.3 . . ?
C6B C1B S1B 118.9(7) . . ?
C6B C1B C2B 120.0 . . ?
C2B C1B S1B 120.9(8) . . ?
C1B C6B H6B 120.0 . . ?
C5B C6B C1B 120.0 . . ?
C5B C6B H6B 120.0 . . ?
C6B C5B H5B 120.0 . . ?
C4B C5B C6B 120.0 . . ?
C4B C5B H5B 120.0 . . ?
C5B C4B C7B 111.6(17) . . ?
C3B C4B C5B 120.0 . . ?
C3B C4B C7B 128.3(18) . . ?
C4B C3B H3B 120.0 . . ?
C4B C3B C2B 120.0 . . ?
C2B C3B H3B 120.0 . . ?
C1B C2B H2B 120.0 . . ?
C3B C2B C1B 120.0 . . ?
C3B C2B H2B 120.0 . . ?
C4B C7B H7BA 107.7 . . ?
C4B C7B H7BB 110.2 . . ?
C4B C7B H7BC 110.5 . . ?
H7BA C7B H7BB 109.5 . . ?
H7BA C7B H7BC 109.4 . . ?
H7BB C7B H7BC 109.5 . . ?
C1S O1S H1S 109.6 . . ?
O1S C1S H1SA 109.5 . . ?
O1S C1S H1SB 109.5 . . ?
O1S C1S H1SC 109.5 . . ?
H1SA C1S H1SB 109.5 . . ?
H1SA C1S H1SC 109.5 . . ?
H1SB C1S H1SC 109.5 . . ?

loop_
_geom_bond_atom_site_label_1
_geom_bond_atom_site_label_2
_geom_bond_distance
_geom_bond_site_symmetry_2
_geom_bond_publ_flag
S1' O1' 1.4324(17) . ?
S1' O2' 1.4308(17) . ?
S1' N1' 1.6198(17) . ?
S1' C1' 1.764(2) . ?
S2' O3' 1.4389(14) . ?
S2' O4' 1.4352(14) . ?
S2' N2' 1.6105(16) . ?
S2' C31' 1.7612(18) . ?
O5' C10' 1.451(2) . ?
O5' C17' 1.355(2) . ?
O6' C21' 1.360(2) . ?
O6' C23' 1.443(2) . ?
N1' H1' 0.80(3) . ?
N1' C8' 1.453(2) . ?
N2' H2' 0.85(3) . ?
N2' C24' 1.465(2) . ?
N3' C9' 1.476(2) . ?
N3' C17' 1.273(2) . ?
N4' C21' 1.269(3) . ?
N4' C22' 1.476(2) . ?
C1' C2' 1.384(3) . ?
C1' C6' 1.385(3) . ?
C2' H2'A 0.9500 . ?
C2' C3' 1.386(3) . ?
C3' H3' 0.9500 . ?
C3' C4' 1.372(4) . ?
C4' C5' 1.390(4) . ?
C4' C7' 1.512(3) . ?
C5' H5' 0.9500 . ?
C5' C6' 1.389(3) . ?
C6' H6' 0.9500 . ?
C7' H7'A 0.9800 . ?
C7' H7'B 0.9800 . ?
C7' H7'C 0.9800 . ?
C8' H8'A 0.9900 . ?
C8' H8'B 0.9900 . ?
C8' C9' 1.538(2) . ?
C9' C10' 1.548(3) . ?
C9' C11' 1.519(3) . ?
C10' H10A 0.9900 . ?
C10' H10B 0.9900 . ?
C11' C12' 1.400(3) . ?
C11' C16' 1.385(3) . ?
C12' H12' 0.9500 . ?
C12' C13' 1.382(3) . ?
C13' H13' 0.9500 . ?
C13' C14' 1.384(3) . ?
C14' H14' 0.9500 . ?
C14' C15' 1.385(3) . ?
C15' H15' 0.9500 . ?
C15' C16' 1.397(3) . ?
C16' H16' 0.9500 . ?
C17' C18' 1.493(3) . ?
C18' H18A 0.9900 . ?
C18' H18B 0.9900 . ?
C18' C19' 1.536(3) . ?
C19' H19A 0.9900 . ?
C19' H19B 0.9900 . ?
C19' C20' 1.526(3) . ?
C20' H20A 0.9900 . ?
C20' H20B 0.9900 . ?
C20' C21' 1.488(3) . ?
C22' C23' 1.547(2) . ?
C22' C24' 1.543(2) . ?
C22' C25' 1.520(3) . ?
C23' H23A 0.9900 . ?
C23' H23B 0.9900 . ?
C24' H24A 0.9900 . ?
C24' H24B 0.9900 . ?
C25' C26' 1.393(3) . ?
C25' C30' 1.385(3) . ?
C26' H26' 0.9500 . ?
C26' C27' 1.386(3) . ?
C27' H27' 0.9500 . ?
C27' C28' 1.384(4) . ?
C28' H28' 0.9500 . ?
C28' C29' 1.383(4) . ?
C29' H29' 0.9500 . ?
C29' C30' 1.385(3) . ?
C30' H30' 0.9500 . ?
C31' C32' 1.380(3) . ?
C31' C36' 1.384(3) . ?
C32' H32' 0.9500 . ?
C32' C33' 1.388(3) . ?
C33' H33' 0.9500 . ?
C33' C34' 1.384(3) . ?
C34' C35' 1.385(3) . ?
C34' C37' 1.504(3) . ?
C35' H35' 0.9500 . ?
C35' C36' 1.381(3) . ?
C36' H36' 0.9500 . ?
C37' H37A 0.9800 . ?
C37' H37B 0.9800 . ?
C37' H37C 0.9800 . ?
O5 C10 1.445(3) . ?
O5 C17 1.355(2) . ?
O6 C21 1.361(2) . ?
O6 C23 1.444(2) . ?
N2 H2 0.87(3) . ?
N2 C24 1.460(2) . ?
N2 S2A 1.611(3) . ?
N2 S2B 1.628(6) . ?
N3 C9 1.482(2) . ?
N3 C17 1.270(2) . ?
N4 C21 1.265(2) . ?
N4 C22 1.478(2) . ?
C8 H8AA 0.9900 . ?
C8 H8AB 0.9900 . ?
C8 H8A 0.9900 . ?
C8 H8B 0.9900 . ?
C8 C9 1.531(3) . ?
C8 N1A 1.512(5) . ?
C8 N1B 1.427(9) . ?
C9 C10 1.544(3) . ?
C9 C11 1.523(3) . ?
C10 H10C 0.9900 . ?
C10 H10D 0.9900 . ?
C11 C12 1.392(3) . ?
C11 C16 1.388(3) . ?
C12 H12 0.9500 . ?
C12 C13 1.386(3) . ?
C13 H13 0.9500 . ?
C13 C14 1.380(3) . ?
C14 H14 0.9500 . ?
C14 C15 1.382(3) . ?
C15 H15 0.9500 . ?
C15 C16 1.393(3) . ?
C16 H16 0.9500 . ?
C17 C18 1.490(3) . ?
C18 H18C 0.9900 . ?
C18 H18D 0.9900 . ?
C18 C19 1.532(3) . ?
C19 H19C 0.9900 . ?
C19 H19D 0.9900 . ?
C19 C20 1.532(3) . ?
C20 H20C 0.9900 . ?
C20 H20D 0.9900 . ?
C20 C21 1.489(3) . ?
C22 C23 1.549(2) . ?
C22 C24 1.533(2) . ?
C22 C25 1.522(2) . ?
C23 H23C 0.9900 . ?
C23 H23D 0.9900 . ?
C24 H24C 0.9900 . ?
C24 H24D 0.9900 . ?
C25 C26 1.387(3) . ?
C25 C30 1.389(3) . ?
C26 H26 0.9500 . ?
C26 C27 1.390(3) . ?
C27 H27 0.9500 . ?
C27 C28 1.383(3) . ?
C28 H28 0.9500 . ?
C28 C29 1.379(3) . ?
C29 H29 0.9500 . ?
C29 C30 1.386(3) . ?
C30 H30 0.9500 . ?
C31 C32 1.382(3) . ?
C31 C36 1.386(3) . ?
C31 S2A 1.795(3) . ?
C31 S2B 1.734(6) . ?
C32 H32 0.9500 . ?
C32 C33 1.388(3) . ?
C33 H33 0.9500 . ?
C33 C34 1.381(3) . ?
C34 C35 1.388(3) . ?
C34 C37 1.506(3) . ?
C35 H35 0.9500 . ?
C35 C36 1.381(3) . ?
C36 H36 0.9500 . ?
C37 H37D 0.9800 . ?
C37 H37E 0.9800 . ?
C37 H37F 0.9800 . ?
S1A O1A 1.429(3) . ?
S1A O2A 1.441(3) . ?
S1A N1A 1.619(4) . ?
S1A C1A 1.759(5) . ?
S2A O3A 1.442(4) . ?
S2A O4A 1.437(3) . ?
N1A H1A 0.8598 . ?
C1A C2A 1.375(6) . ?
C1A C6A 1.391(6) . ?
C2A H2A 0.9500 . ?
C2A C3A 1.374(7) . ?
C3A H3A 0.9500 . ?
C3A C4A 1.383(6) . ?
C4A C5A 1.401(6) . ?
C4A C7A 1.518(16) . ?
C5A H5A 0.9500 . ?
C5A C6A 1.386(6) . ?
C6A H6A 0.9500 . ?
C7A H7AA 0.9603 . ?
C7A H7AB 0.9600 . ?
C7A H7AC 0.9598 . ?
S1B O1B 1.429(5) . ?
S1B O2B 1.480(6) . ?
S1B N1B 1.601(8) . ?
S1B C1B 1.767(9) . ?
S2B O3B 1.432(7) . ?
S2B O4B 1.405(7) . ?
N1B H1B 0.9100 . ?
C1B C6B 1.3900 . ?
C1B C2B 1.3900 . ?
C6B H6B 0.9500 . ?
C6B C5B 1.3900 . ?
C5B H5B 0.9500 . ?
C5B C4B 1.3900 . ?
C4B C3B 1.3900 . ?
C4B C7B 1.47(3) . ?
C3B H3B 0.9500 . ?
C3B C2B 1.3900 . ?
C2B H2B 0.9500 . ?
C7B H7BA 0.9601 . ?
C7B H7BB 0.9597 . ?
C7B H7BC 0.9603 . ?
O1S H1S 0.8402 . ?
O1S C1S 1.418(8) . ?
C1S H1SA 0.9800 . ?
C1S H1SB 0.9800 . ?
C1S H1SC 0.9800 . ?

loop_
_geom_hbond_atom_site_label_D
_geom_hbond_atom_site_label_H
_geom_hbond_atom_site_label_A
_geom_hbond_distance_DH
_geom_hbond_distance_HA
_geom_hbond_distance_DA
_geom_hbond_angle_DHA
_geom_hbond_site_symmetry_A
_geom_hbond_publ_flag
N1' H1' O3' 0.80(3) 2.33(3) 3.105(2) 165(3) . yes
N2' H2' N3' 0.85(3) 2.07(3) 2.901(2) 166(2) . yes
N2 H2 N3 0.87(3) 2.11(3) 2.968(2) 170(2) . yes
N1A H1A O1S 0.86 2.27 2.923(5) 133.1 . yes
N1B H1B O3B 0.91 2.41 3.307(10) 168.1 . yes
O1S H1S O3A 0.84 1.95 2.764(5) 163.1 . yes

loop_
_geom_torsion_atom_site_label_1
_geom_torsion_atom_site_label_2
_geom_torsion_atom_site_label_3
_geom_torsion_atom_site_label_4
_geom_torsion
_geom_torsion_site_symmetry_1
_geom_torsion_site_symmetry_2
_geom_torsion_site_symmetry_3
_geom_torsion_site_symmetry_4
_geom_torsion_publ_flag
S1' N1' C8' C9' 129.85(15) . . . . ?
S1' C1' C2' C3' -179.10(18) . . . . ?
S1' C1' C6' C5' 178.87(17) . . . . ?
S2' N2' C24' C22' -144.51(13) . . . . ?
S2' C31' C32' C33' -179.15(17) . . . . ?
S2' C31' C36' C35' 178.92(17) . . . . ?
O1' S1' N1' C8' 165.60(15) . . . . ?
O1' S1' C1' C2' 121.50(18) . . . . ?
O1' S1' C1' C6' -58.65(19) . . . . ?
O2' S1' N1' C8' -65.14(17) . . . . ?
O2' S1' C1' C2' -9.9(2) . . . . ?
O2' S1' C1' C6' 169.95(17) . . . . ?
O3' S2' N2' C24' -170.06(13) . . . . ?
O3' S2' C31' C32' -132.45(16) . . . . ?
O3' S2' C31' C36' 47.81(18) . . . . ?
O4' S2' N2' C24' 60.79(16) . . . . ?
O4' S2' C31' C32' -2.87(18) . . . . ?
O4' S2' C31' C36' 177.40(16) . . . . ?
O5' C17' C18' C19' -70.9(2) . . . . ?
N1' S1' C1' C2' -125.17(18) . . . . ?
N1' S1' C1' C6' 54.67(19) . . . . ?
N1' C8' C9' N3' 49.8(2) . . . . ?
N1' C8' C9' C10' -63.0(2) . . . . ?
N1' C8' C9' C11' 171.46(15) . . . . ?
N2' S2' C31' C32' 114.11(16) . . . . ?
N2' S2' C31' C36' -65.62(18) . . . . ?
N3' C9' C10' O5' 1.26(19) . . . . ?
N3' C9' C11' C12' -179.64(16) . . . . ?
N3' C9' C11' C16' 1.7(2) . . . . ?
N3' C17' C18' C19' 108.2(2) . . . . ?
N4' C22' C23' O6' 1.81(18) . . . . ?
N4' C22' C24' N2' -50.13(19) . . . . ?
N4' C22' C25' C26' -21.0(2) . . . . ?
N4' C22' C25' C30' 163.10(17) . . . . ?
C1' S1' N1' C8' 48.70(18) . . . . ?
C1' C2' C3' C4' -0.3(4) . . . . ?
C2' C1' C6' C5' -1.3(3) . . . . ?
C2' C3' C4' C5' -0.2(4) . . . . ?
C2' C3' C4' C7' 179.8(2) . . . . ?
C3' C4' C5' C6' 0.0(3) . . . . ?
C4' C5' C6' C1' 0.7(3) . . . . ?
C6' C1' C2' C3' 1.1(3) . . . . ?
C7' C4' C5' C6' 180.0(2) . . . . ?
C8' C9' C10' O5' 116.78(16) . . . . ?
C8' C9' C11' C12' 61.3(2) . . . . ?
C8' C9' C11' C16' -117.37(19) . . . . ?
C9' N3' C17' O5' -2.7(2) . . . . ?
C9' N3' C17' C18' 178.30(18) . . . . ?
C9' C11' C12' C13' -175.78(18) . . . . ?
C9' C11' C16' C15' 176.93(17) . . . . ?
C10' O5' C17' N3' 3.5(2) . . . . ?
C10' O5' C17' C18' -177.32(16) . . . . ?
C10' C9' C11' C12' -62.4(2) . . . . ?
C10' C9' C11' C16' 118.94(19) . . . . ?
C11' C9' C10' O5' -120.73(16) . . . . ?
C11' C12' C13' C14' -1.9(3) . . . . ?
C12' C11' C16' C15' -1.7(3) . . . . ?
C12' C13' C14' C15' -0.3(3) . . . . ?
C13' C14' C15' C16' 1.5(3) . . . . ?
C14' C15' C16' C11' -0.5(3) . . . . ?
C16' C11' C12' C13' 2.9(3) . . . . ?
C17' O5' C10' C9' -2.63(19) . . . . ?
C17' N3' C9' C8' -116.81(17) . . . . ?
C17' N3' C9' C10' 0.64(19) . . . . ?
C17' N3' C9' C11' 123.77(17) . . . . ?
C17' C18' C19' C20' -57.3(2) . . . . ?
C18' C19' C20' C21' -52.3(2) . . . . ?
C19' C20' C21' O6' -51.7(2) . . . . ?
C19' C20' C21' N4' 125.8(2) . . . . ?
C21' O6' C23' C22' -0.71(19) . . . . ?
C21' N4' C22' C23' -2.35(19) . . . . ?
C21' N4' C22' C24' 115.79(17) . . . . ?
C21' N4' C22' C25' -126.26(17) . . . . ?
C22' N4' C21' O6' 2.2(2) . . . . ?
C22' N4' C21' C20' -175.19(18) . . . . ?
C22' C25' C26' C27' -176.8(2) . . . . ?
C22' C25' C30' C29' 176.0(2) . . . . ?
C23' O6' C21' N4' -0.9(2) . . . . ?
C23' O6' C21' C20' 176.75(16) . . . . ?
C23' C22' C24' N2' 63.0(2) . . . . ?
C23' C22' C25' C26' -138.46(19) . . . . ?
C23' C22' C25' C30' 45.6(2) . . . . ?
C24' C22' C23' O6' -114.22(17) . . . . ?
C24' C22' C25' C26' 97.5(2) . . . . ?
C24' C22' C25' C30' -78.4(2) . . . . ?
C25' C22' C23' O6' 123.88(17) . . . . ?
C25' C22' C24' N2' -170.93(15) . . . . ?
C25' C26' C27' C28' 1.4(4) . . . . ?
C26' C25' C30' C29' 0.0(3) . . . . ?
C26' C27' C28' C29' -1.0(4) . . . . ?
C27' C28' C29' C30' 0.2(4) . . . . ?
C28' C29' C30' C25' 0.4(4) . . . . ?
C30' C25' C26' C27' -0.8(3) . . . . ?
C31' S2' N2' C24' -54.39(16) . . . . ?
C31' C32' C33' C34' 0.5(3) . . . . ?
C32' C31' C36' C35' -0.8(3) . . . . ?
C32' C33' C34' C35' -1.3(3) . . . . ?
C32' C33' C34' C37' 178.8(2) . . . . ?
C33' C34' C35' C36' 1.1(3) . . . . ?
C34' C35' C36' C31' 0.0(3) . . . . ?
C36' C31' C32' C33' 0.6(3) . . . . ?
C37' C34' C35' C36' -179.0(2) . . . . ?
O5 C17 C18 C19 -66.2(2) . . . . ?
N3 C9 C10 O5 -4.7(2) . . . . ?
N3 C9 C11 C12 174.12(17) . . . . ?
N3 C9 C11 C16 -7.0(2) . . . . ?
N3 C17 C18 C19 113.1(2) . . . . ?
N4 C22 C23 O6 3.34(18) . . . . ?
N4 C22 C24 N2 -54.05(19) . . . . ?
N4 C22 C25 C26 -26.4(2) . . . . ?
N4 C22 C25 C30 158.35(17) . . . . ?
C8 C9 C10 O5 110.78(18) . . . . ?
C8 C9 C11 C12 54.4(2) . . . . ?
C8 C9 C11 C16 -126.75(19) . . . . ?
C9 N3 C17 O5 -2.6(2) . . . . ?
C9 N3 C17 C18 178.12(19) . . . . ?
C9 C8 N1A S1A 148.5(3) . . . . ?
C9 C8 N1B S1B 150.6(5) . . . . ?
C9 C11 C12 C13 -179.95(18) . . . . ?
C9 C11 C16 C15 -179.62(18) . . . . ?
C10 O5 C17 N3 -0.7(2) . . . . ?
C10 O5 C17 C18 178.67(17) . . . . ?
C10 C9 C11 C12 -70.2(2) . . . . ?
C10 C9 C11 C16 108.7(2) . . . . ?
C11 C9 C10 O5 -126.10(17) . . . . ?
C11 C12 C13 C14 -0.7(3) . . . . ?
C12 C11 C16 C15 -0.8(3) . . . . ?
C12 C13 C14 C15 -0.2(3) . . . . ?
C13 C14 C15 C16 0.6(3) . . . . ?
C14 C15 C16 C11 -0.1(3) . . . . ?
C16 C11 C12 C13 1.2(3) . . . . ?
C17 O5 C10 C9 3.5(2) . . . . ?
C17 N3 C9 C8 -114.14(18) . . . . ?
C17 N3 C9 C10 4.4(2) . . . . ?
C17 N3 C9 C11 125.15(17) . . . . ?
C17 C18 C19 C20 -55.8(3) . . . . ?
C18 C19 C20 C21 -52.6(3) . . . . ?
C19 C20 C21 O6 -51.7(2) . . . . ?
C19 C20 C21 N4 126.6(2) . . . . ?
C21 O6 C23 C22 -2.37(19) . . . . ?
C21 N4 C22 C23 -3.21(19) . . . . ?
C21 N4 C22 C24 114.96(16) . . . . ?
C21 N4 C22 C25 -127.12(16) . . . . ?
C22 N4 C21 O6 2.0(2) . . . . ?
C22 N4 C21 C20 -176.25(18) . . . . ?
C22 C25 C26 C27 -176.17(19) . . . . ?
C22 C25 C30 C29 176.38(19) . . . . ?
C23 O6 C21 N4 0.4(2) . . . . ?
C23 O6 C21 C20 178.77(16) . . . . ?
C23 C22 C24 N2 58.9(2) . . . . ?
C23 C22 C25 C26 -143.49(18) . . . . ?
C23 C22 C25 C30 41.2(2) . . . . ?
C24 N2 S2A C31 -66.21(18) . . . . ?
C24 N2 S2A O3A -178.1(2) . . . . ?
C24 N2 S2A O4A 52.2(3) . . . . ?
C24 N2 S2B C31 -46.2(3) . . . . ?
C24 N2 S2B O3B -167.1(4) . . . . ?
C24 N2 S2B O4B 62.4(6) . . . . ?
C24 C22 C23 O6 -112.51(16) . . . . ?
C24 C22 C25 C26 91.9(2) . . . . ?
C24 C22 C25 C30 -83.4(2) . . . . ?
C25 C22 C23 O6 124.90(16) . . . . ?
C25 C22 C24 N2 -174.39(15) . . . . ?
C25 C26 C27 C28 0.2(4) . . . . ?
C26 C25 C30 C29 1.0(3) . . . . ?
C26 C27 C28 C29 0.3(4) . . . . ?
C27 C28 C29 C30 0.0(4) . . . . ?
C28 C29 C30 C25 -0.6(4) . . . . ?
C30 C25 C26 C27 -0.8(3) . . . . ?
C31 C32 C33 C34 1.5(3) . . . . ?
C32 C31 C36 C35 -0.6(3) . . . . ?
C32 C31 S2A N2 109.76(18) . . . . ?
C32 C31 S2A O3A -139.2(2) . . . . ?
C32 C31 S2A O4A -10.3(3) . . . . ?
C32 C31 S2B N2 95.5(3) . . . . ?
C32 C31 S2B O3B -146.3(4) . . . . ?
C32 C31 S2B O4B -13.9(6) . . . . ?
C32 C33 C34 C35 -0.9(3) . . . . ?
C32 C33 C34 C37 179.2(2) . . . . ?
C33 C34 C35 C36 -0.5(3) . . . . ?
C34 C35 C36 C31 1.3(3) . . . . ?
C36 C31 C32 C33 -0.8(3) . . . . ?
C36 C31 S2A N2 -67.5(2) . . . . ?
C36 C31 S2A O3A 43.5(3) . . . . ?
C36 C31 S2A O4A 172.4(3) . . . . ?
C36 C31 S2B N2 -84.6(2) . . . . ?
C36 C31 S2B O3B 33.7(5) . . . . ?
C36 C31 S2B O4B 166.0(4) . . . . ?
C37 C34 C35 C36 179.4(2) . . . . ?
S1A C1A C2A C3A 174.3(5) . . . . ?
S1A C1A C6A C5A -173.6(5) . . . . ?
S2A N2 C24 C22 -136.45(17) . . . . ?
S2A C31 C32 C33 -178.10(19) . . . . ?
S2A C31 C36 C35 176.53(19) . . . . ?
O1A S1A N1A C8 176.0(3) . . . . ?
O1A S1A C1A C2A 148.8(4) . . . . ?
O1A S1A C1A C6A -38.5(4) . . . . ?
O2A S1A N1A C8 -53.9(4) . . . . ?
O2A S1A C1A C2A 17.3(4) . . . . ?
O2A S1A C1A C6A -170.0(4) . . . . ?
N1A C8 C9 N3 66.6(2) . . . . ?
N1A C8 C9 C10 -46.2(3) . . . . ?
N1A C8 C9 C11 -170.6(2) . . . . ?
N1A S1A C1A C2A -96.9(4) . . . . ?
N1A S1A C1A C6A 75.8(4) . . . . ?
C1A S1A N1A C8 60.8(4) . . . . ?
C1A C2A C3A C4A -1.2(6) . . . . ?
C2A C1A C6A C5A -1.0(6) . . . . ?
C2A C3A C4A C5A 0.2(6) . . . . ?
C2A C3A C4A C7A 179.5(12) . . . . ?
C3A C4A C5A C6A 0.5(6) . . . . ?
C4A C5A C6A C1A -0.1(6) . . . . ?
C6A C1A C2A C3A 1.6(6) . . . . ?
C7A C4A C5A C6A -178.8(12) . . . . ?
S1B C1B C6B C5B -174.8(10) . . . . ?
S1B C1B C2B C3B 174.7(10) . . . . ?
S2B N2 C24 C22 -146.1(3) . . . . ?
S2B C31 C32 C33 179.2(3) . . . . ?
S2B C31 C36 C35 179.4(3) . . . . ?
O1B S1B N1B C8 -179.7(6) . . . . ?
O1B S1B C1B C6B -24.7(8) . . . . ?
O1B S1B C1B C2B 160.5(7) . . . . ?
O2B S1B N1B C8 -47.9(8) . . . . ?
O2B S1B C1B C6B -158.2(7) . . . . ?
O2B S1B C1B C2B 27.0(8) . . . . ?
N1B C8 C9 N3 47.8(4) . . . . ?
N1B C8 C9 C10 -65.0(4) . . . . ?
N1B C8 C9 C11 170.6(3) . . . . ?
N1B S1B C1B C6B 87.9(7) . . . . ?
N1B S1B C1B C2B -86.9(8) . . . . ?
C1B S1B N1B C8 65.4(7) . . . . ?
C1B C6B C5B C4B 0.0 . . . . ?
C6B C1B C2B C3B 0.0 . . . . ?
C6B C5B C4B C3B 0.0 . . . . ?
C6B C5B C4B C7B 177(2) . . . . ?
C5B C4B C3B C2B 0.0 . . . . ?
C4B C3B C2B C1B 0.0 . . . . ?
C2B C1B C6B C5B 0.0 . . . . ?
C7B C4B C3B C2B -177(2) . . . . ?

loop_
_twin_individual_id
_twin_individual_mass_fraction_refined
_twin_individual_twin_lattice_type
_twin_individual_twin_matrix_11
_twin_individual_twin_matrix_12
_twin_individual_twin_matrix_13
_twin_individual_twin_matrix_21
_twin_individual_twin_matrix_22
_twin_individual_twin_matrix_23
_twin_individual_twin_matrix_31
_twin_individual_twin_matrix_32
_twin_individual_twin_matrix_33
1 0.9863(3) ref 1 0 0 0 1 0 0 0 1
2 0.0137(3) mt_II -1 0 0 0 -1 0 0.5 0 1
